data_7128398
loop_
_publ_author_name
'Hung, Ling-I'
'Hsieh, Tsung-Hsiu'
'Syu, Jhao-Yang'
'Chen, Pei-Lin'
'Lin, Chia-Her'
'Wang, Sue-Lein'

_publ_section_title
;
 A titanium(iii) phosphite exhibits polymorph-distinct redox activity
 involving proton-coupled electron transfer.
;
_journal_issue 53
_journal_name_full 'Chemical communications (Cambridge, England)'
_journal_page_first 6542
_journal_page_last 6545
_journal_paper_doi 10.1039/d1cc01190a
_journal_volume 57
_journal_year 2021
_chemical_formula_sum 'H4 O7 P2 Ti'
_chemical_formula_weight 225.87
_space_group_crystal_system monoclinic
_space_group_IT_number 14
_space_group_name_Hall '-P 2yn'
_space_group_name_H-M_alt 'P 1 21/n 1'
_atom_sites_solution_hydrogens difmap
_audit_creation_method SHELXL-2014/6
_audit_update_record
;
2021-02-17 deposited with the CCDC.	2021-05-31 downloaded from the CCDC.
;
_cell_angle_alpha 90
_cell_angle_beta 102.341(4)
_cell_angle_gamma 90
_cell_formula_units_Z 4
_cell_length_a 7.0671(10)
_cell_length_b 7.3832(10)
_cell_length_c 12.0992(16)
_cell_measurement_reflns_used 2602
_cell_measurement_temperature 296(2)
_cell_measurement_theta_max 28.2641
_cell_measurement_theta_min 3.0827
_cell_volume 616.72(15)
_computing_cell_refinement 'SAINT V8.34A (Bruker AXS Inc., 2013)'
_computing_data_collection 'APEX2 (Bruker AXS, 2010)'
_computing_data_reduction 'SAINT V8.34A (Bruker AXS Inc., 2013)'
_computing_molecular_graphics 'SHELXTL (Sheldrick, 2008)'
_computing_publication_material SHELXTL
_computing_structure_refinement 'SHELXL-2014/6 (Sheldrick, 2014)'
_diffrn_ambient_temperature 296(2)
_diffrn_detector_area_resol_mean 8.3333
_diffrn_measured_fraction_theta_full 0.994
_diffrn_measured_fraction_theta_max 0.990
_diffrn_measurement_device_type 'Bruker APEX-II CCD'
_diffrn_measurement_method '\f and \w scans'
_diffrn_radiation_type MoK\a
_diffrn_radiation_wavelength 0.71073
_diffrn_reflns_av_R_equivalents 0.0243
_diffrn_reflns_av_unetI/netI 0.0244
_diffrn_reflns_Laue_measured_fraction_full 0.994
_diffrn_reflns_Laue_measured_fraction_max 0.990
_diffrn_reflns_limit_h_max 9
_diffrn_reflns_limit_h_min -9
_diffrn_reflns_limit_k_max 9
_diffrn_reflns_limit_k_min -9
_diffrn_reflns_limit_l_max 16
_diffrn_reflns_limit_l_min -16
_diffrn_reflns_number 5412
_diffrn_reflns_point_group_measured_fraction_full 0.994
_diffrn_reflns_point_group_measured_fraction_max 0.990
_diffrn_reflns_theta_full 25.242
_diffrn_reflns_theta_max 28.328
_diffrn_reflns_theta_min 3.083
_exptl_absorpt_coefficient_mu 1.887
_exptl_absorpt_correction_T_max 0.7457
_exptl_absorpt_correction_T_min 0.6813
_exptl_absorpt_correction_type multi-scan
_exptl_absorpt_process_details 'SADABS V2014/4 (Bruker AXS Inc.)'
_exptl_crystal_colour white
_exptl_crystal_density_diffrn 2.433
_exptl_crystal_density_meas ?
_exptl_crystal_density_method 'not measured'
_exptl_crystal_description columnar
_exptl_crystal_F_000 448
_exptl_crystal_size_max 0.18
_exptl_crystal_size_mid 0.10
_exptl_crystal_size_min 0.10
_refine_diff_density_max 1.112
_refine_diff_density_min -0.484
_refine_diff_density_rms 0.131
_refine_ls_extinction_method none
_refine_ls_goodness_of_fit_ref 1.154
_refine_ls_hydrogen_treatment noref
_refine_ls_matrix_type full
_refine_ls_number_parameters 91
_refine_ls_number_reflns 1518
_refine_ls_number_restraints 0
_refine_ls_restrained_S_all 1.154
_refine_ls_R_factor_all 0.0422
_refine_ls_R_factor_gt 0.0362
_refine_ls_shift/su_max 0.000
_refine_ls_shift/su_mean 0.000
_refine_ls_structure_factor_coef Fsqd
_refine_ls_weighting_details 'w=1/[\s^2^(Fo^2^)+(0.0405P)^2^+1.9371P] where P=(Fo^2^+2Fc^2^)/3'
_refine_ls_weighting_scheme calc
_refine_ls_wR_factor_gt 0.0965
_refine_ls_wR_factor_ref 0.0995
_reflns_Friedel_coverage 0.000
_reflns_number_gt 1351
_reflns_number_total 1518
_reflns_threshold_expression 'I > 2\s(I)'
_cod_data_source_file d1cc01190a2.cif
_cod_data_source_block beta-IV
_cod_depositor_comments
;
The following automatic conversions were performed:

data item '_exptl_crystal_density_meas' value 'not measured' was
changed to '?' -- the value is perceived as not measured.

Automatic conversion script
Id: cif_fix_values 7556 2019-12-06 15:28:31Z antanas 

 Adding full bibliography for 7128397--7128400.cif.
;
_cod_original_sg_symbol_H-M 'P 21/n'
_cod_database_code 7128398
_shelx_space_group_comment
;
The symmetry employed for this shelxl refinement is uniquely defined
by the following loop, which should always be used as a source of
symmetry information in preference to the above space-group names.
They are only intended as comments.
;
_shelxl_version_number 2014/6

loop_
_space_group_symop_operation_xyz
'x, y, z'
'-x+1/2, y+1/2, -z+1/2'
'-x, -y, -z'
'x-1/2, -y-1/2, z-1/2'

loop_
_atom_site_label
_atom_site_type_symbol
_atom_site_fract_x
_atom_site_fract_y
_atom_site_fract_z
_atom_site_U_iso_or_equiv
_atom_site_adp_type
_atom_site_occupancy
_atom_site_site_symmetry_order
_atom_site_calc_flag
_atom_site_refinement_flags_posn
_atom_site_refinement_flags_adp
_atom_site_refinement_flags_occupancy
_atom_site_disorder_assembly
_atom_site_disorder_group
Ti1 Ti 0.48703(8) 0.23252(7) 0.33802(4) 0.00883(16) Uani 1 1 d . . . . .
P1 P 0.75069(11) 0.13802(11) 0.59117(6) 0.00942(19) Uani 1 1 d . . . . .
P2 P 0.69062(13) 0.63718(11) 0.30405(7) 0.0151(2) Uani 1 1 d . . . . .
O1 O 0.6399(4) 0.2408(3) 0.48916(19) 0.0175(5) Uani 1 1 d . . . . .
O2 O 0.6318(4) -0.0131(3) 0.6273(2) 0.0173(5) Uani 1 1 d . . . . .
O3 O 0.8130(3) 0.2749(3) 0.68592(18) 0.0119(4) Uani 1 1 d . . . . .
O4 O 0.5737(4) 0.4617(3) 0.3030(2) 0.0187(5) Uani 1 1 d . . . . .
O5 O 0.8215(4) 0.6097(3) 0.2181(2) 0.0187(5) Uani 1 1 d . . . . .
O6 O 0.7990(5) 0.6922(5) 0.4170(2) 0.0374(8) Uani 1 1 d . . . . .
O7 O 0.2679(4) 0.3650(3) 0.3901(2) 0.0181(5) Uani 1 1 d . . . . .
H1 H 0.9114 0.0611 0.5644 0.050 Uiso 1 1 d . U . . .
H2 H 0.5579 0.7606 0.2524 0.050 Uiso 1 1 d . U . . .
H7A H 0.2543 0.3507 0.4579 0.050 Uiso 1 1 d . U . . .
H7B H 0.2286 0.4903 0.3642 0.050 Uiso 1 1 d . U . . .

loop_
_atom_site_aniso_label
_atom_site_aniso_U_11
_atom_site_aniso_U_22
_atom_site_aniso_U_33
_atom_site_aniso_U_23
_atom_site_aniso_U_13
_atom_site_aniso_U_12
Ti1 0.0125(3) 0.0079(3) 0.0056(3) 0.00075(19) 0.00064(19) -0.00105(18)
P1 0.0128(4) 0.0090(4) 0.0059(3) -0.0010(3) 0.0005(3) -0.0014(3)
P2 0.0195(4) 0.0120(4) 0.0155(4) -0.0016(3) 0.0074(3) -0.0045(3)
O1 0.0259(13) 0.0149(11) 0.0090(10) -0.0001(9) -0.0025(9) -0.0056(9)
O2 0.0235(12) 0.0110(11) 0.0161(11) 0.0028(9) 0.0014(9) -0.0048(9)
O3 0.0166(11) 0.0107(10) 0.0061(10) -0.0019(8) -0.0029(8) -0.0018(8)
O4 0.0226(12) 0.0140(11) 0.0196(12) 0.0039(9) 0.0047(10) -0.0068(9)
O5 0.0192(12) 0.0231(13) 0.0155(12) -0.0030(10) 0.0071(10) -0.0080(10)
O6 0.0482(19) 0.049(2) 0.0186(14) -0.0150(13) 0.0158(13) -0.0303(15)
O7 0.0247(13) 0.0173(12) 0.0146(12) 0.0008(9) 0.0094(10) 0.0047(9)

loop_
_atom_type_symbol
_atom_type_description
_atom_type_scat_dispersion_real
_atom_type_scat_dispersion_imag
_atom_type_scat_source
O O 0.0106 0.0060 'International Tables Vol C Tables 4.2.6.8 and 6.1.1.4'
H H 0.0000 0.0000 'International Tables Vol C Tables 4.2.6.8 and 6.1.1.4'
P P 0.1023 0.0942 'International Tables Vol C Tables 4.2.6.8 and 6.1.1.4'
Ti Ti 0.2776 0.4457 'International Tables Vol C Tables 4.2.6.8 and 6.1.1.4'

loop_
_geom_angle_atom_site_label_1
_geom_angle_atom_site_label_2
_geom_angle_atom_site_label_3
_geom_angle
_geom_angle_site_symmetry_1
_geom_angle_site_symmetry_3
_geom_angle_publ_flag
O5 Ti1 O4 93.36(11) 2_645 . ?
O5 Ti1 O2 93.12(11) 2_645 3_656 ?
O4 Ti1 O2 172.89(11) . 3_656 ?
O5 Ti1 O1 93.31(11) 2_645 . ?
O4 Ti1 O1 92.43(10) . . ?
O2 Ti1 O1 90.12(10) 3_656 . ?
O5 Ti1 O3 90.18(10) 2_645 4_565 ?
O4 Ti1 O3 89.02(10) . 4_565 ?
O2 Ti1 O3 88.04(10) 3_656 4_565 ?
O1 Ti1 O3 176.14(10) . 4_565 ?
O5 Ti1 O7 176.66(11) 2_645 . ?
O4 Ti1 O7 86.76(11) . . ?
O2 Ti1 O7 86.60(11) 3_656 . ?
O1 Ti1 O7 90.01(11) . . ?
O3 Ti1 O7 86.49(10) 4_565 . ?
O2 P1 O1 112.41(14) . . ?
O2 P1 O3 111.13(13) . . ?
O1 P1 O3 107.27(13) . . ?
O2 P1 H1 107.6 . . ?
O1 P1 H1 109.0 . . ?
O3 P1 H1 109.5 . . ?
O6 P2 O4 114.39(16) . . ?
O6 P2 O5 113.14(16) . . ?
O4 P2 O5 106.38(14) . . ?
O6 P2 H2 114.3 . . ?
O4 P2 H2 104.1 . . ?
O5 P2 H2 103.4 . . ?
P1 O1 Ti1 148.08(16) . . ?
P1 O2 Ti1 169.45(17) . 3_656 ?
P1 O3 Ti1 134.66(14) . 4_666 ?
P2 O4 Ti1 163.54(17) . . ?
P2 O5 Ti1 139.73(16) . 2_655 ?
Ti1 O7 H7A 119.1 . . ?
Ti1 O7 H7B 121.7 . . ?
H7A O7 H7B 109.7 . . ?

loop_
_geom_bond_atom_site_label_1
_geom_bond_atom_site_label_2
_geom_bond_distance
_geom_bond_site_symmetry_2
_geom_bond_publ_flag
Ti1 O5 1.872(2) 2_645 ?
Ti1 O4 1.879(2) . ?
Ti1 O2 1.912(2) 3_656 ?
Ti1 O1 1.916(2) . ?
Ti1 O3 1.984(2) 4_565 ?
Ti1 O7 2.042(2) . ?
P1 O2 1.516(2) . ?
P1 O1 1.516(2) . ?
P1 O3 1.521(2) . ?
P1 H1 1.3691 . ?
P2 O6 1.473(3) . ?
P2 O4 1.535(2) . ?
P2 O5 1.546(2) . ?
P2 H2 1.3601 . ?
O2 Ti1 1.912(2) 3_656 ?
O3 Ti1 1.984(2) 4_666 ?
O5 Ti1 1.872(2) 2_655 ?
O7 H7A 0.8525 . ?
O7 H7B 0.9969 . ?

loop_
_geom_hbond_atom_site_label_D
_geom_hbond_atom_site_label_H
_geom_hbond_atom_site_label_A
_geom_hbond_distance_DH
_geom_hbond_distance_HA
_geom_hbond_distance_DA
_geom_hbond_angle_DHA
_geom_hbond_site_symmetry_A
O7 H7A O6 0.85 1.67 2.514(4) 172.4 3_666
O7 H7B O3 1.00 1.84 2.831(3) 172.9 3_666
